data_4028521
loop_
_publ_author_name
'Jing Sun'
'Ya-Jing Xie'
'Chao-Guo Yan'

_publ_contact_author_address
;
      College of Chemistry & Chemical Engineering
      Yangzhou University
      Yangzhou 225002, 
      P.R. China
;
_publ_contact_author_email cgyan@yzu.edu.cn
_publ_contact_author_fax +86-514-87975590-8401
_publ_contact_author_name 'Chao-Guo Yan'
_publ_contact_author_phone +86-514-87975531
_publ_section_title
;
 Construction of Dispirocyclopentanebisoxindoles via Self-Domino
 Michael-Aldol Reactions of 3-Phenacylideneoxindoles
;
_journal_name_full 'Journal of Organic Chemistry'
_journal_page_first 8354
_journal_page_last 8365
_journal_paper_doi 10.1021/jo4010603
_journal_volume 78
_journal_year 2013
_chemical_absolute_configuration unk
_chemical_formula_moiety 'C46 H32 Cl4 N2 O4'
_chemical_formula_sum 'C46 H32 Cl4 N2 O4'
_chemical_formula_weight 818.54
_chemical_name_systematic
; 
 ? 
;
_space_group_IT_number 4
_symmetry_cell_setting monoclinic
_symmetry_space_group_name_Hall 'P 2yb'
_symmetry_space_group_name_H-M 'P 1 21 1'
_atom_sites_solution_hydrogens geom
_atom_sites_solution_primary direct
_atom_sites_solution_secondary difmap
_audit_creation_method SHELXL-97
_cell_angle_alpha 90.00
_cell_angle_beta 94.8690(10)
_cell_angle_gamma 90.00
_cell_formula_units_Z 2
_cell_length_a 10.2274(10)
_cell_length_b 12.2634(12)
_cell_length_c 17.1688(17)
_cell_measurement_reflns_used 9421
_cell_measurement_temperature 296(2)
_cell_measurement_theta_max 27.22
_cell_measurement_theta_min 2.24
_cell_volume 2145.6(4)
_computing_cell_refinement 'Bruker SMART'
_computing_data_collection 'Bruker SMART'
_computing_data_reduction 'Bruker SAINT'
_computing_molecular_graphics 'Bruker SHELXTL'
_computing_publication_material 'Bruker SHELXTL'
_computing_structure_refinement 'SHELXL-97 (Sheldrick, 1997)'
_computing_structure_solution 'SHELXS-97 (Sheldrick, 1990)'
_diffrn_ambient_temperature 296(2)
_diffrn_measured_fraction_theta_full 0.998
_diffrn_measured_fraction_theta_max 0.998
_diffrn_measurement_device_type 'CCD area detector'
_diffrn_measurement_method 'phi and omega scans'
_diffrn_radiation_monochromator graphite
_diffrn_radiation_source 'fine-focus sealed tube'
_diffrn_radiation_type MoK\a
_diffrn_radiation_wavelength 0.71073
_diffrn_reflns_av_R_equivalents 0.0245
_diffrn_reflns_av_sigmaI/netI 0.0371
_diffrn_reflns_limit_h_max 13
_diffrn_reflns_limit_h_min -13
_diffrn_reflns_limit_k_max 15
_diffrn_reflns_limit_k_min -15
_diffrn_reflns_limit_l_max 22
_diffrn_reflns_limit_l_min -22
_diffrn_reflns_number 18704
_diffrn_reflns_theta_full 27.47
_diffrn_reflns_theta_max 27.47
_diffrn_reflns_theta_min 2.00
_exptl_absorpt_coefficient_mu 0.320
_exptl_absorpt_correction_T_max 0.926
_exptl_absorpt_correction_T_min 0.903
_exptl_absorpt_correction_type multi-scan
_exptl_absorpt_process_details sadabs
_exptl_crystal_colour colorless
_exptl_crystal_density_diffrn 1.267
_exptl_crystal_description block
_exptl_crystal_F_000 844.0
_exptl_crystal_size_max 0.32
_exptl_crystal_size_mid 0.28
_exptl_crystal_size_min 0.24
_platon_squeeze_details ' '
_refine_diff_density_max 0.258
_refine_diff_density_min -0.237
_refine_diff_density_rms 0.058
_refine_ls_abs_structure_details 'Flack H D (1983), Acta Cryst. A39, 876-881'
_refine_ls_abs_structure_Flack 0.000(1)
_refine_ls_extinction_method none
_refine_ls_goodness_of_fit_ref 1.000
_refine_ls_hydrogen_treatment constr
_refine_ls_matrix_type full
_refine_ls_number_parameters 506
_refine_ls_number_reflns 9644
_refine_ls_number_restraints 1
_refine_ls_restrained_S_all 1.000
_refine_ls_R_factor_all 0.0441
_refine_ls_R_factor_gt 0.0381
_refine_ls_shift/su_max 0.001
_refine_ls_shift/su_mean 0.000
_refine_ls_structure_factor_coef Fsqd
_refine_ls_weighting_details 'calc w=1/[\s^2^(Fo^2^)+(0.0673P)^2^+0.0000P] where P=(Fo^2^+2Fc^2^)/3'
_refine_ls_weighting_scheme calc
_refine_ls_wR_factor_gt 0.0993
_refine_ls_wR_factor_ref 0.1039
_reflns_number_gt 8363
_reflns_number_total 9644
_reflns_threshold_expression >2sigma(I)
_cod_data_source_file jo4010603_si_001_08.cif
_cod_data_source_block 4g
_cod_original_sg_symbol_H-M 'P 21'
_cod_database_code 4028521

loop_
_symmetry_equiv_pos_as_xyz
'x, y, z'
'-x, y+1/2, -z'

loop_
_atom_site_label
_atom_site_type_symbol
_atom_site_fract_x
_atom_site_fract_y
_atom_site_fract_z
_atom_site_U_iso_or_equiv
_atom_site_adp_type
_atom_site_occupancy
_atom_site_symmetry_multiplicity
_atom_site_calc_flag
_atom_site_refinement_flags
C1 C 0.3331(2) 0.47893(19) 0.95716(13) 0.0517(5) Uani 1 1 d .
H1 H 0.4232 0.4770 0.9532 0.062 Uiso 1 1 calc R
C2 C 0.2797(2) 0.55984(19) 1.00159(13) 0.0549(5) Uani 1 1 d .
H2 H 0.3326 0.6139 1.0256 0.066 Uiso 1 1 calc R
C3 C 0.1467(2) 0.55817(17) 1.00930(11) 0.0463(4) Uani 1 1 d .
C4 C 0.0647(2) 0.48239(19) 0.97199(12) 0.0502(5) Uani 1 1 d .
H4 H -0.0249 0.4836 0.9777 0.060 Uiso 1 1 calc R
C5 C 0.11790(19) 0.40379(17) 0.92558(11) 0.0450(4) Uani 1 1 d .
H5 H 0.0634 0.3529 0.8990 0.054 Uiso 1 1 calc R
C6 C 0.25288(18) 0.40116(15) 0.91878(10) 0.0387(4) Uani 1 1 d .
C7 C 0.31509(17) 0.31466(15) 0.87202(10) 0.0395(4) Uani 1 1 d .
C8 C 0.23256(16) 0.26298(14) 0.80361(10) 0.0355(3) Uani 1 1 d .
H8 H 0.1573 0.2290 0.8258 0.043 Uiso 1 1 calc R
C9 C 0.17397(17) 0.34491(14) 0.73922(10) 0.0367(3) Uani 1 1 d .
C10 C 0.02441(18) 0.35960(16) 0.74270(11) 0.0420(4) Uani 1 1 d .
C11 C 0.11118(19) 0.53046(16) 0.73809(11) 0.0433(4) Uani 1 1 d .
C12 C 0.1235(2) 0.64221(18) 0.73320(14) 0.0559(5) Uani 1 1 d .
H12 H 0.0503 0.6872 0.7325 0.067 Uiso 1 1 calc R
C13 C 0.2481(3) 0.68573(18) 0.72940(15) 0.0612(6) Uani 1 1 d .
H13 H 0.2590 0.7608 0.7256 0.073 Uiso 1 1 calc R
C14 C 0.3552(2) 0.61828(17) 0.73117(12) 0.0514(5) Uani 1 1 d .
C15 C 0.3452(2) 0.50469(16) 0.73668(12) 0.0440(4) Uani 1 1 d .
H15 H 0.4188 0.4600 0.7378 0.053 Uiso 1 1 calc R
C16 C 0.22037(18) 0.46219(14) 0.74032(10) 0.0386(4) Uani 1 1 d .
C17 C -0.1397(2) 0.5099(2) 0.73191(13) 0.0540(5) Uani 1 1 d .
H17A H -0.1971 0.4568 0.7046 0.065 Uiso 1 1 calc R
H17B H -0.1420 0.5758 0.7005 0.065 Uiso 1 1 calc R
C18 C -0.1912(2) 0.5356(2) 0.80997(14) 0.0548(5) Uani 1 1 d .
C19 C -0.1814(3) 0.6385(2) 0.84157(18) 0.0722(7) Uani 1 1 d .
H19 H -0.1405 0.6938 0.8156 0.087 Uiso 1 1 calc R
C20 C -0.2328(3) 0.6597(3) 0.9126(2) 0.0878(9) Uani 1 1 d .
H20 H -0.2253 0.7292 0.9341 0.105 Uiso 1 1 calc R
C21 C -0.2941(3) 0.5799(4) 0.95108(19) 0.0914(10) Uani 1 1 d .
H21 H -0.3283 0.5952 0.9984 0.110 Uiso 1 1 calc R
C22 C -0.3052(3) 0.4759(3) 0.91958(19) 0.0836(9) Uani 1 1 d .
H22 H -0.3468 0.4212 0.9456 0.100 Uiso 1 1 calc R
C23 C -0.2542(2) 0.4541(2) 0.84926(17) 0.0688(6) Uani 1 1 d .
H23 H -0.2619 0.3845 0.8280 0.083 Uiso 1 1 calc R
C24 C 0.19858(18) 0.28724(15) 0.66040(10) 0.0396(4) Uani 1 1 d .
H24A H 0.1244 0.2979 0.6221 0.048 Uiso 1 1 calc R
H24B H 0.2766 0.3163 0.6395 0.048 Uiso 1 1 calc R
C25 C 0.21648(17) 0.16560(15) 0.67992(10) 0.0372(3) Uani 1 1 d .
C26 C 0.27682(18) 0.09871(15) 0.61701(10) 0.0404(4) Uani 1 1 d .
C27 C 0.3409(2) 0.14589(19) 0.55709(12) 0.0537(5) Uani 1 1 d .
H27 H 0.3519 0.2211 0.5558 0.064 Uiso 1 1 calc R
C28 C 0.3883(3) 0.0820(2) 0.49962(14) 0.0617(6) Uani 1 1 d .
H28 H 0.4309 0.1143 0.4598 0.074 Uiso 1 1 calc R
C29 C 0.3727(2) -0.0292(2) 0.50115(13) 0.0555(5) Uani 1 1 d .
C30 C 0.3135(2) -0.07874(18) 0.56111(14) 0.0552(5) Uani 1 1 d .
H30 H 0.3066 -0.1543 0.5631 0.066 Uiso 1 1 calc R
C31 C 0.2642(2) -0.01439(17) 0.61840(13) 0.0514(5) Uani 1 1 d .
H31 H 0.2222 -0.0472 0.6582 0.062 Uiso 1 1 calc R
C32 C 0.30210(16) 0.17088(14) 0.76097(9) 0.0350(3) Uani 1 1 d .
C33 C 0.44711(18) 0.19652(15) 0.74665(11) 0.0401(4) Uani 1 1 d .
C34 C 0.44658(19) 0.03033(16) 0.80757(11) 0.0434(4) Uani 1 1 d .
C35 C 0.4875(2) -0.06642(19) 0.84294(13) 0.0553(5) Uani 1 1 d .
H35 H 0.5749 -0.0880 0.8455 0.066 Uiso 1 1 calc R
C36 C 0.3917(3) -0.13111(18) 0.87500(13) 0.0589(6) Uani 1 1 d .
H36 H 0.4155 -0.1970 0.8990 0.071 Uiso 1 1 calc R
C37 C 0.2640(2) -0.09737(17) 0.87104(13) 0.0536(5) Uani 1 1 d .
C38 C 0.2221(2) -0.00011(16) 0.83554(11) 0.0441(4) Uani 1 1 d .
H38 H 0.1346 0.0211 0.8331 0.053 Uiso 1 1 calc R
C39 C 0.31542(18) 0.06372(14) 0.80400(10) 0.0387(4) Uani 1 1 d .
C40 C 0.66297(19) 0.1050(2) 0.76800(15) 0.0552(5) Uani 1 1 d .
H40A H 0.7038 0.1022 0.8211 0.066 Uiso 1 1 calc R
H40B H 0.6909 0.1720 0.7444 0.066 Uiso 1 1 calc R
C41 C 0.71162(19) 0.00928(18) 0.72267(13) 0.0492(5) Uani 1 1 d .
C42 C 0.6349(3) -0.0441(2) 0.66520(16) 0.0664(6) Uani 1 1 d .
H42 H 0.5483 -0.0224 0.6536 0.080 Uiso 1 1 calc R
C43 C 0.6845(3) -0.1295(3) 0.62439(19) 0.0777(8) Uani 1 1 d .
H43 H 0.6316 -0.1660 0.5861 0.093 Uiso 1 1 calc R
C44 C 0.8160(4) -0.1605(2) 0.6414(2) 0.0889(10) Uani 1 1 d .
H44 H 0.8511 -0.2178 0.6144 0.107 Uiso 1 1 calc R
C45 C 0.8911(3) -0.1066(3) 0.6973(3) 0.0953(12) Uani 1 1 d .
H45 H 0.9788 -0.1260 0.7076 0.114 Uiso 1 1 calc R
C46 C 0.8404(2) -0.0235(2) 0.7392(2) 0.0733(7) Uani 1 1 d .
H46 H 0.8928 0.0108 0.7788 0.088 Uiso 1 1 calc R
Cl1 Cl 0.08024(7) 0.65668(5) 1.06790(3) 0.06645(16) Uani 1 1 d .
Cl2 Cl 0.51024(7) 0.67533(5) 0.72376(5) 0.0787(2) Uani 1 1 d .
Cl3 Cl 0.42847(7) -0.10763(6) 0.42580(4) 0.0779(2) Uani 1 1 d .
Cl4 Cl 0.14622(8) -0.18071(5) 0.90932(4) 0.0788(2) Uani 1 1 d .
N1 N -0.00450(16) 0.46682(14) 0.73932(10) 0.0458(4) Uani 1 1 d .
N2 N 0.52137(15) 0.10809(14) 0.77079(10) 0.0434(3) Uani 1 1 d .
O1 O 0.42655(14) 0.28477(14) 0.88963(9) 0.0567(4) Uani 1 1 d .
O2 O -0.05482(13) 0.28472(13) 0.74599(10) 0.0549(4) Uani 1 1 d .
O3 O 0.09395(13) 0.11511(11) 0.69155(8) 0.0453(3) Uani 1 1 d .
H3 H 0.0502 0.1560 0.7168 0.068 Uiso 1 1 calc R
O4 O 0.48762(13) 0.27743(11) 0.71652(8) 0.0480(3) Uani 1 1 d .

loop_
_atom_site_aniso_label
_atom_site_aniso_U_11
_atom_site_aniso_U_22
_atom_site_aniso_U_33
_atom_site_aniso_U_23
_atom_site_aniso_U_13
_atom_site_aniso_U_12
C1 0.0399(10) 0.0595(13) 0.0561(11) -0.0140(10) 0.0071(8) 0.0019(9)
C2 0.0592(12) 0.0533(12) 0.0528(11) -0.0152(9) 0.0080(9) -0.0009(10)
C3 0.0566(11) 0.0466(11) 0.0373(8) 0.0006(8) 0.0135(8) 0.0131(9)
C4 0.0442(10) 0.0602(12) 0.0484(10) 0.0028(9) 0.0173(8) 0.0061(9)
C5 0.0425(9) 0.0480(10) 0.0456(9) -0.0041(8) 0.0102(7) -0.0049(8)
C6 0.0425(9) 0.0394(9) 0.0347(8) -0.0006(7) 0.0060(7) 0.0029(7)
C7 0.0416(9) 0.0382(9) 0.0396(8) 0.0009(7) 0.0085(7) 0.0020(7)
C8 0.0370(8) 0.0320(8) 0.0383(8) 0.0015(6) 0.0087(6) 0.0006(6)
C9 0.0371(8) 0.0333(9) 0.0402(8) -0.0010(7) 0.0057(7) 0.0013(7)
C10 0.0404(9) 0.0433(10) 0.0423(9) -0.0018(7) 0.0041(7) 0.0058(8)
C11 0.0482(10) 0.0403(9) 0.0418(9) -0.0004(7) 0.0067(8) 0.0063(8)
C12 0.0634(13) 0.0391(10) 0.0654(13) 0.0038(9) 0.0067(10) 0.0129(9)
C13 0.0803(16) 0.0355(10) 0.0691(14) 0.0012(10) 0.0131(11) 0.0023(10)
C14 0.0625(12) 0.0392(10) 0.0535(11) -0.0006(9) 0.0113(9) -0.0076(9)
C15 0.0500(10) 0.0366(9) 0.0464(9) 0.0003(7) 0.0096(8) -0.0001(8)
C16 0.0468(9) 0.0329(9) 0.0363(8) 0.0006(7) 0.0053(7) 0.0034(7)
C17 0.0454(10) 0.0627(13) 0.0530(11) 0.0013(10) -0.0002(9) 0.0170(9)
C18 0.0373(9) 0.0657(14) 0.0615(12) -0.0025(10) 0.0035(8) 0.0132(9)
C19 0.0671(15) 0.0694(17) 0.0809(16) -0.0114(13) 0.0120(12) 0.0063(12)
C20 0.0847(19) 0.095(2) 0.0838(19) -0.0312(18) 0.0093(16) 0.0150(18)
C21 0.0625(15) 0.144(3) 0.0690(16) -0.0133(19) 0.0151(13) 0.0208(19)
C22 0.0540(14) 0.113(3) 0.0876(19) 0.0095(19) 0.0272(13) 0.0072(15)
C23 0.0475(12) 0.0746(17) 0.0859(17) -0.0038(13) 0.0148(11) 0.0082(11)
C24 0.0441(9) 0.0387(9) 0.0365(8) 0.0008(7) 0.0060(7) 0.0026(7)
C25 0.0395(8) 0.0351(8) 0.0381(8) -0.0011(7) 0.0092(6) -0.0009(7)
C26 0.0408(9) 0.0396(9) 0.0411(8) -0.0037(7) 0.0057(7) 0.0014(7)
C27 0.0677(13) 0.0449(11) 0.0517(11) -0.0029(9) 0.0236(10) -0.0013(10)
C28 0.0755(15) 0.0593(13) 0.0545(12) -0.0040(10) 0.0292(11) 0.0005(11)
C29 0.0565(12) 0.0603(13) 0.0503(11) -0.0202(10) 0.0085(9) 0.0069(10)
C30 0.0636(13) 0.0402(11) 0.0625(12) -0.0109(9) 0.0096(10) 0.0025(9)
C31 0.0642(12) 0.0387(10) 0.0531(11) -0.0027(8) 0.0155(9) -0.0039(9)
C32 0.0369(8) 0.0333(8) 0.0361(8) 0.0011(7) 0.0102(6) -0.0007(7)
C33 0.0397(9) 0.0408(10) 0.0411(9) -0.0022(7) 0.0103(7) -0.0008(7)
C34 0.0500(10) 0.0409(10) 0.0402(9) -0.0025(7) 0.0081(7) 0.0047(8)
C35 0.0604(12) 0.0485(11) 0.0570(12) 0.0058(9) 0.0048(10) 0.0165(10)
C36 0.0829(16) 0.0414(11) 0.0535(12) 0.0135(9) 0.0125(10) 0.0162(10)
C37 0.0753(14) 0.0380(10) 0.0506(10) 0.0032(8) 0.0231(10) -0.0058(10)
C38 0.0528(10) 0.0402(9) 0.0410(9) 0.0020(7) 0.0136(8) 0.0010(8)
C39 0.0461(9) 0.0334(8) 0.0375(8) -0.0016(7) 0.0090(7) 0.0043(7)
C40 0.0371(10) 0.0576(12) 0.0708(13) -0.0105(11) 0.0051(9) 0.0027(9)
C41 0.0394(9) 0.0489(11) 0.0610(12) 0.0047(9) 0.0139(8) 0.0025(8)
C42 0.0598(13) 0.0725(16) 0.0683(14) -0.0101(13) 0.0123(11) 0.0094(12)
C43 0.0888(19) 0.0676(17) 0.0804(17) -0.0122(13) 0.0285(15) 0.0025(14)
C44 0.103(2) 0.0518(16) 0.119(3) 0.0036(16) 0.054(2) 0.0248(16)
C45 0.0625(16) 0.0561(16) 0.171(4) 0.004(2) 0.031(2) 0.0181(14)
C46 0.0452(12) 0.0509(13) 0.124(2) 0.0036(14) 0.0069(13) 0.0055(10)
Cl1 0.0819(4) 0.0604(3) 0.0599(3) -0.0096(3) 0.0224(3) 0.0210(3)
Cl2 0.0719(4) 0.0491(3) 0.1175(6) -0.0034(3) 0.0226(4) -0.0177(3)
Cl3 0.0881(4) 0.0823(4) 0.0654(3) -0.0307(3) 0.0195(3) 0.0176(3)
Cl4 0.1058(5) 0.0510(3) 0.0863(4) 0.0166(3) 0.0463(4) -0.0066(3)
N1 0.0434(8) 0.0461(9) 0.0482(8) 0.0015(7) 0.0053(7) 0.0115(7)
N2 0.0382(7) 0.0442(8) 0.0490(8) 0.0004(7) 0.0102(6) 0.0051(6)
O1 0.0481(8) 0.0633(9) 0.0573(8) -0.0147(7) -0.0040(6) 0.0157(7)
O2 0.0397(7) 0.0508(8) 0.0752(10) -0.0042(7) 0.0107(6) 0.0001(6)
O3 0.0409(6) 0.0414(7) 0.0549(7) -0.0046(6) 0.0115(6) -0.0050(5)
O4 0.0461(7) 0.0419(7) 0.0580(8) 0.0040(6) 0.0160(6) -0.0044(6)

loop_
_atom_type_symbol
_atom_type_description
_atom_type_scat_dispersion_real
_atom_type_scat_dispersion_imag
_atom_type_scat_source
C C 0.0033 0.0016 'International Tables Vol C Tables 4.2.6.8 and 6.1.1.4'
H H 0.0000 0.0000 'International Tables Vol C Tables 4.2.6.8 and 6.1.1.4'
N N 0.0061 0.0033 'International Tables Vol C Tables 4.2.6.8 and 6.1.1.4'
O O 0.0106 0.0060 'International Tables Vol C Tables 4.2.6.8 and 6.1.1.4'
Cl Cl 0.1484 0.1585 'International Tables Vol C Tables 4.2.6.8 and 6.1.1.4'

loop_
_geom_angle_atom_site_label_1
_geom_angle_atom_site_label_2
_geom_angle_atom_site_label_3
_geom_angle
C6 C1 C2 120.43(18)
C6 C1 H1 119.8
C2 C1 H1 119.8
C3 C2 C1 118.6(2)
C3 C2 H2 120.7
C1 C2 H2 120.7
C4 C3 C2 122.26(18)
C4 C3 Cl1 119.01(15)
C2 C3 Cl1 118.72(17)
C3 C4 C5 118.90(17)
C3 C4 H4 120.5
C5 C4 H4 120.5
C4 C5 C6 120.12(19)
C4 C5 H5 119.9
C6 C5 H5 119.9
C1 C6 C5 119.59(17)
C1 C6 C7 118.58(16)
C5 C6 C7 121.82(17)
O1 C7 C6 120.81(17)
O1 C7 C8 120.94(16)
C6 C7 C8 118.21(15)
C7 C8 C32 114.85(14)
C7 C8 C9 115.37(14)
C32 C8 C9 107.20(13)
C7 C8 H8 106.2
C32 C8 H8 106.2
C9 C8 H8 106.2
C16 C9 C10 101.47(14)
C16 C9 C24 111.50(14)
C10 C9 C24 108.55(15)
C16 C9 C8 119.82(15)
C10 C9 C8 111.47(14)
C24 C9 C8 103.83(13)
O2 C10 N1 125.99(18)
O2 C10 C9 124.95(17)
N1 C10 C9 109.04(16)
C12 C11 C16 121.42(19)
C12 C11 N1 128.91(18)
C16 C11 N1 109.65(16)
C11 C12 C13 118.3(2)
C11 C12 H12 120.9
C13 C12 H12 120.9
C14 C13 C12 120.1(2)
C14 C13 H13 119.9
C12 C13 H13 119.9
C13 C14 C15 122.6(2)
C13 C14 Cl2 119.00(16)
C15 C14 Cl2 118.34(17)
C16 C15 C14 116.73(19)
C16 C15 H15 121.6
C14 C15 H15 121.6
C15 C16 C11 120.81(17)
C15 C16 C9 130.23(16)
C11 C16 C9 108.71(16)
N1 C17 C18 113.08(17)
N1 C17 H17A 109.0
C18 C17 H17A 109.0
N1 C17 H17B 109.0
C18 C17 H17B 109.0
H17A C17 H17B 107.8
C19 C18 C23 119.3(2)
C19 C18 C17 121.4(2)
C23 C18 C17 119.3(2)
C18 C19 C20 119.8(3)
C18 C19 H19 120.1
C20 C19 H19 120.1
C21 C20 C19 120.9(3)
C21 C20 H20 119.5
C19 C20 H20 119.5
C20 C21 C22 119.8(3)
C20 C21 H21 120.1
C22 C21 H21 120.1
C23 C22 C21 119.6(3)
C23 C22 H22 120.2
C21 C22 H22 120.2
C22 C23 C18 120.6(3)
C22 C23 H23 119.7
C18 C23 H23 119.7
C25 C24 C9 105.95(13)
C25 C24 H24A 110.5
C9 C24 H24A 110.5
C25 C24 H24B 110.5
C9 C24 H24B 110.5
H24A C24 H24B 108.7
O3 C25 C26 106.15(14)
O3 C25 C24 111.22(14)
C26 C25 C24 114.52(14)
O3 C25 C32 108.78(13)
C26 C25 C32 114.67(14)
C24 C25 C32 101.48(14)
C27 C26 C31 118.45(18)
C27 C26 C25 122.91(17)
C31 C26 C25 118.62(17)
C28 C27 C26 120.6(2)
C28 C27 H27 119.7
C26 C27 H27 119.7
C29 C28 C27 120.1(2)
C29 C28 H28 119.9
C27 C28 H28 119.9
C28 C29 C30 120.72(19)
C28 C29 Cl3 119.15(18)
C30 C29 Cl3 120.13(18)
C29 C30 C31 119.2(2)
C29 C30 H30 120.4
C31 C30 H30 120.4
C30 C31 C26 120.93(19)
C30 C31 H31 119.5
C26 C31 H31 119.5
C39 C32 C8 115.42(13)
C39 C32 C33 101.88(14)
C8 C32 C33 114.13(14)
C39 C32 C25 114.57(15)
C8 C32 C25 101.73(13)
C33 C32 C25 109.47(13)
O4 C33 N2 125.37(16)
O4 C33 C32 126.85(17)
N2 C33 C32 107.71(15)
C35 C34 C39 121.61(19)
C35 C34 N2 128.63(19)
C39 C34 N2 109.77(16)
C34 C35 C36 117.5(2)
C34 C35 H35 121.3
C36 C35 H35 121.3
C37 C36 C35 120.24(19)
C37 C36 H36 119.9
C35 C36 H36 119.9
C36 C37 C38 122.63(19)
C36 C37 Cl4 119.35(17)
C38 C37 Cl4 118.00(18)
C39 C38 C37 117.45(19)
C39 C38 H38 121.3
C37 C38 H38 121.3
C38 C39 C34 120.62(17)
C38 C39 C32 130.53(17)
C34 C39 C32 108.84(15)
N2 C40 C41 114.14(18)
N2 C40 H40A 108.7
C41 C40 H40A 108.7
N2 C40 H40B 108.7
C41 C40 H40B 108.7
H40A C40 H40B 107.6
C42 C41 C46 119.0(2)
C42 C41 C40 123.07(19)
C46 C41 C40 117.9(2)
C41 C42 C43 120.9(3)
C41 C42 H42 119.5
C43 C42 H42 119.5
C42 C43 C44 119.1(3)
C42 C43 H43 120.4
C44 C43 H43 120.4
C45 C44 C43 119.5(3)
C45 C44 H44 120.3
C43 C44 H44 120.3
C44 C45 C46 121.2(3)
C44 C45 H45 119.4
C46 C45 H45 119.4
C45 C46 C41 120.2(3)
C45 C46 H46 119.9
C41 C46 H46 119.9
C10 N1 C11 110.92(15)
C10 N1 C17 123.63(18)
C11 N1 C17 125.30(17)
C33 N2 C34 111.39(15)
C33 N2 C40 122.69(17)
C34 N2 C40 125.36(17)
C25 O3 H3 109.5

loop_
_geom_bond_atom_site_label_1
_geom_bond_atom_site_label_2
_geom_bond_distance
C1 C6 1.388(3)
C1 C2 1.391(3)
C1 H1 0.9300
C2 C3 1.378(3)
C2 H2 0.9300
C3 C4 1.373(3)
C3 Cl1 1.7461(19)
C4 C5 1.391(3)
C4 H4 0.9300
C5 C6 1.396(3)
C5 H5 0.9300
C6 C7 1.504(2)
C7 O1 1.211(2)
C7 C8 1.525(3)
C8 C32 1.551(2)
C8 C9 1.574(2)
C8 H8 0.9800
C9 C16 1.514(2)
C9 C10 1.546(2)
C9 C24 1.566(2)
C10 O2 1.229(2)
C10 N1 1.348(3)
C11 C12 1.379(3)
C11 C16 1.394(3)
C11 N1 1.419(3)
C12 C13 1.388(4)
C12 H12 0.9300
C13 C14 1.371(3)
C13 H13 0.9300
C14 C15 1.400(3)
C14 Cl2 1.748(2)
C15 C16 1.386(3)
C15 H15 0.9300
C17 N1 1.476(3)
C17 C18 1.514(3)
C17 H17A 0.9700
C17 H17B 0.9700
C18 C19 1.374(4)
C18 C23 1.393(4)
C19 C20 1.394(4)
C19 H19 0.9300
C20 C21 1.362(6)
C20 H20 0.9300
C21 C22 1.386(6)
C21 H21 0.9300
C22 C23 1.382(4)
C22 H22 0.9300
C23 H23 0.9300
C24 C25 1.536(3)
C24 H24A 0.9700
C24 H24B 0.9700
C25 O3 1.427(2)
C25 C26 1.528(2)
C25 C32 1.581(2)
C26 C27 1.392(3)
C26 C31 1.393(3)
C27 C28 1.380(3)
C27 H27 0.9300
C28 C29 1.373(4)
C28 H28 0.9300
C29 C30 1.379(3)
C29 Cl3 1.746(2)
C30 C31 1.389(3)
C30 H30 0.9300
C31 H31 0.9300
C32 C39 1.508(2)
C32 C33 1.556(2)
C33 O4 1.209(2)
C33 N2 1.368(3)
C34 C35 1.381(3)
C34 C39 1.399(3)
C34 N2 1.405(3)
C35 C36 1.408(4)
C35 H35 0.9300
C36 C37 1.367(4)
C36 H36 0.9300
C37 C38 1.390(3)
C37 Cl4 1.750(2)
C38 C39 1.380(3)
C38 H38 0.9300
C40 N2 1.454(2)
C40 C41 1.515(3)
C40 H40A 0.9700
C40 H40B 0.9700
C41 C42 1.374(4)
C41 C46 1.383(3)
C42 C43 1.380(4)
C42 H42 0.9300
C43 C44 1.404(5)
C43 H43 0.9300
C44 C45 1.350(6)
C44 H44 0.9300
C45 C46 1.374(4)
C45 H45 0.9300
C46 H46 0.9300
O3 H3 0.8200

loop_
_geom_hbond_atom_site_label_D
_geom_hbond_atom_site_label_H
_geom_hbond_atom_site_label_A
_geom_hbond_distance_DH
_geom_hbond_distance_HA
_geom_hbond_distance_DA
_geom_hbond_angle_DHA
O3 H3 O2 0.82 2.00 2.785(2) 161.0

loop_
_platon_squeeze_void_nr
_platon_squeeze_void_average_x
_platon_squeeze_void_average_y
_platon_squeeze_void_average_z
_platon_squeeze_void_volume
_platon_squeeze_void_count_electrons
_platon_squeeze_void_content
1 0.000 -0.051 0.500 284 81 ' '
